data_2208072
loop_
_publ_author_name
'Hai-Yan Liu'
'Hua Wu'
'Jian-Fang Ma'

_publ_section_title
;
 (2-Amino-3,5-dimethylbenzenesulfonato-\k<i>N</i>)(2,2'-bipyridine)silver(I)
;
_journal_coeditor_code HB6313
_journal_issue 2
_journal_name_full 'Acta Crystallographica Section E'
_journal_page_first m325
_journal_page_last m326
_journal_paper_doi 10.1107/S1600536806001589
_journal_volume 62
_journal_year 2006
_chemical_formula_iupac '[Ag (C8 H10 N O3 S) (C10 H8 N2)]'
_chemical_formula_moiety 'C18 H18 Ag N3 O3 S'
_chemical_formula_sum 'C18 H18 Ag N3 O3 S'
_chemical_formula_weight 464.28
_chemical_name_systematic
;
(2-Amino-3,5-dimethylbenzenesulfonato-\kN)(2,2'-bipyridine)silver(I)
;
_space_group_IT_number 14
_symmetry_cell_setting monoclinic
_symmetry_space_group_name_Hall '-P 2yn'
_symmetry_space_group_name_H-M 'P 1 21/n 1'
_atom_sites_solution_hydrogens 'difmap (N-H) and geom (C-H)'
_atom_sites_solution_primary direct
_atom_sites_solution_secondary difmap
_audit_creation_method SHELXL-97
_cell_angle_alpha 90.00
_cell_angle_beta 97.32(3)
_cell_angle_gamma 90.00
_cell_formula_units_Z 4
_cell_length_a 8.8936(18)
_cell_length_b 12.230(2)
_cell_length_c 16.510(3)
_cell_measurement_reflns_used 10596
_cell_measurement_temperature 294(2)
_cell_measurement_theta_max 27.44
_cell_measurement_theta_min 2.08
_cell_volume 1781.1(6)
_computing_cell_refinement PROCESS-AUTO
_computing_data_collection 'PROCESS-AUTO (Rigaku, 1998)'
_computing_data_reduction PROCESS-AUTO
_computing_molecular_graphics 'SHELXTL-Plus (Sheldrick, 1990)'
_computing_publication_material SHELXL97
_computing_structure_refinement 'SHELXL97 (Sheldrick, 1997)'
_computing_structure_solution 'SHELXS97 (Sheldrick, 1997)'
_diffrn_ambient_temperature 294(2)
_diffrn_detector_area_resol_mean 10.0
_diffrn_measured_fraction_theta_full 0.999
_diffrn_measured_fraction_theta_max 1.000
_diffrn_measurement_device_type 'Rigaku R-AXIS RAPID'
_diffrn_measurement_method \w
_diffrn_radiation_monochromator graphite
_diffrn_radiation_source 'rotating anode'
_diffrn_radiation_type MoK\a
_diffrn_radiation_wavelength 0.71073
_diffrn_reflns_av_R_equivalents 0.0352
_diffrn_reflns_av_sigmaI/netI 0.0371
_diffrn_reflns_limit_h_max 11
_diffrn_reflns_limit_h_min -11
_diffrn_reflns_limit_k_max 15
_diffrn_reflns_limit_k_min -15
_diffrn_reflns_limit_l_max 21
_diffrn_reflns_limit_l_min -20
_diffrn_reflns_number 16745
_diffrn_reflns_theta_full 25.00
_diffrn_reflns_theta_max 27.42
_diffrn_reflns_theta_min 2.08
_diffrn_standards_decay_% 0
_exptl_absorpt_coefficient_mu 1.273
_exptl_absorpt_correction_T_max 0.786
_exptl_absorpt_correction_T_min 0.589
_exptl_absorpt_correction_type multi-scan
_exptl_absorpt_process_details '(ABSCOR; Higashi, 1995)'
_exptl_crystal_colour colorless
_exptl_crystal_density_diffrn 1.731
_exptl_crystal_density_method 'not measured'
_exptl_crystal_description block
_exptl_crystal_F_000 936
_exptl_crystal_size_max 0.41
_exptl_crystal_size_mid 0.22
_exptl_crystal_size_min 0.19
_refine_diff_density_max 0.275
_refine_diff_density_min -0.493
_refine_ls_extinction_method none
_refine_ls_goodness_of_fit_ref 0.895
_refine_ls_hydrogen_treatment mixed
_refine_ls_matrix_type full
_refine_ls_number_parameters 245
_refine_ls_number_reflns 4060
_refine_ls_number_restraints 0
_refine_ls_restrained_S_all 0.895
_refine_ls_R_factor_all 0.0553
_refine_ls_R_factor_gt 0.0286
_refine_ls_shift/su_max 0.001
_refine_ls_shift/su_mean 0.000
_refine_ls_structure_factor_coef Fsqd
_refine_ls_weighting_details 'calc w=1/[\s^2^(Fo^2^)+(0.0335P)^2^] where P=(Fo^2^+2Fc^2^)/3'
_refine_ls_weighting_scheme calc
_refine_ls_wR_factor_gt 0.0562
_refine_ls_wR_factor_ref 0.0603
_reflns_number_gt 2708
_reflns_number_total 4060
_reflns_threshold_expression I>2\s(I)
_cod_data_source_file hb6313.cif
_cod_data_source_block I
_cod_depositor_comments
;
The following automatic conversions were performed:

'_chemical_melting_point' value 'not measured' was changed to '?' -
the value is undefined or not given.

Automatic conversion script
Id: cif_fix_values 1646 2011-03-28 12:23:43Z adriana 

The following automatic conversions were performed:

'_chemical_melting_point' value 'not measured' was changed to '?' -
the value is undefined or not given.

Automatic conversion script
Id: cif_fix_values 1715 2011-07-08 13:25:40Z adriana 
;
_cod_original_sg_symbol_H-M 'P 21/n'
_cod_database_code 2208072
_cod_database_fobs_code 2208072

loop_
_symmetry_equiv_pos_as_xyz
'x, y, z'
'-x+1/2, y+1/2, -z+1/2'
'-x, -y, -z'
'x-1/2, -y-1/2, z-1/2'

loop_
_atom_site_label
_atom_site_fract_x
_atom_site_fract_y
_atom_site_fract_z
_atom_site_U_iso_or_equiv
_atom_site_adp_type
_atom_site_calc_flag
_atom_site_refinement_flags
_atom_site_occupancy
_atom_site_type_symbol
Ag1 0.26786(2) 0.089236(17) 0.616740(11) 0.06005(9) Uani d . 1 Ag
C1 0.0959(3) -0.13086(19) 0.54462(16) 0.0542(6) Uani d . 1 C
H1 0.0789 -0.1402 0.5986 0.065 Uiso calc R 1 H
C2 0.0270(3) -0.20171(19) 0.48658(19) 0.0601(7) Uani d . 1 C
H2 -0.0342 -0.2582 0.5010 0.072 Uiso calc R 1 H
C3 0.0509(3) -0.1868(2) 0.40702(18) 0.0650(7) Uani d . 1 C
H3 0.0046 -0.2327 0.3663 0.078 Uiso calc R 1 H
C4 0.1447(3) -0.10287(19) 0.38760(16) 0.0566(6) Uani d . 1 C
H4 0.1610 -0.0914 0.3337 0.068 Uiso calc R 1 H
C5 0.2136(3) -0.03648(17) 0.44897(14) 0.0439(5) Uani d . 1 C
C6 0.3207(3) 0.05216(18) 0.43366(13) 0.0428(5) Uani d . 1 C
C7 0.3937(3) 0.0545(2) 0.36411(15) 0.0561(7) Uani d . 1 C
H7 0.3756 0.0004 0.3245 0.067 Uiso calc R 1 H
C8 0.4943(3) 0.1392(2) 0.35479(17) 0.0650(8) Uani d . 1 C
H8 0.5451 0.1417 0.3089 0.078 Uiso calc R 1 H
C9 0.5184(3) 0.2184(2) 0.41284(17) 0.0594(7) Uani d . 1 C
H9 0.5850 0.2757 0.4072 0.071 Uiso calc R 1 H
C10 0.4423(3) 0.2118(2) 0.47955(15) 0.0574(6) Uani d . 1 C
H10 0.4572 0.2667 0.5187 0.069 Uiso calc R 1 H
C11 0.4297(2) 0.12475(15) 0.78780(12) 0.0346(5) Uani d . 1 C
C12 0.4055(2) 0.03212(16) 0.83425(12) 0.0365(5) Uani d . 1 C
C13 0.5259(3) -0.01549(17) 0.88337(13) 0.0450(6) Uani d . 1 C
H13 0.5074 -0.0748 0.9159 0.054 Uiso calc R 1 H
C14 0.6722(3) 0.02268(19) 0.88532(13) 0.0458(6) Uani d . 1 C
C15 0.6939(3) 0.11244(17) 0.83702(14) 0.0464(6) Uani d . 1 C
H15 0.7922 0.1385 0.8369 0.056 Uiso calc R 1 H
C16 0.5771(2) 0.16560(16) 0.78887(13) 0.0387(5) Uani d . 1 C
C17 0.6078(3) 0.26274(17) 0.73685(15) 0.0548(6) Uani d . 1 C
H17A 0.5680 0.2487 0.6810 0.082 Uiso calc R 1 H
H17B 0.7152 0.2748 0.7407 0.082 Uiso calc R 1 H
H17C 0.5599 0.3265 0.7558 0.082 Uiso calc R 1 H
C18 0.8033(3) -0.0321(2) 0.93771(16) 0.0674(8) Uani d . 1 C
H18A 0.8937 -0.0248 0.9120 0.101 Uiso calc R 1 H
H18B 0.7810 -0.1082 0.9438 0.101 Uiso calc R 1 H
H18C 0.8184 0.0021 0.9905 0.101 Uiso calc R 1 H
N1 0.3070(3) 0.17247(16) 0.73577(12) 0.0402(4) Uani d . 1 N
N2 0.3468(2) 0.12951(15) 0.49119(11) 0.0476(5) Uani d . 1 N
N3 0.1862(2) -0.04932(14) 0.52692(11) 0.0442(5) Uani d . 1 N
O1 0.11526(19) 0.05395(12) 0.83149(11) 0.0590(5) Uani d . 1 O
O2 0.2302(2) -0.11635(13) 0.88480(11) 0.0639(5) Uani d . 1 O
O3 0.20698(18) -0.07772(12) 0.74077(10) 0.0542(4) Uani d . 1 O
S1 0.22404(7) -0.03211(4) 0.82317(4) 0.04372(15) Uani d . 1 S
HN1 0.322(3) 0.237(2) 0.7295(15) 0.055(8) Uiso d . 1 H
HN2 0.225(3) 0.162(2) 0.7584(15) 0.062(9) Uiso d . 1 H

loop_
_atom_site_aniso_label
_atom_site_aniso_U_11
_atom_site_aniso_U_22
_atom_site_aniso_U_33
_atom_site_aniso_U_12
_atom_site_aniso_U_13
_atom_site_aniso_U_23
Ag1 0.06636(15) 0.07116(15) 0.04117(11) 0.00091(11) 0.00120(9) -0.00760(9)
C1 0.0478(16) 0.0488(13) 0.0663(17) 0.0061(12) 0.0086(13) 0.0035(13)
C2 0.0502(17) 0.0415(13) 0.088(2) -0.0001(12) 0.0054(14) -0.0044(15)
C3 0.0592(19) 0.0509(15) 0.080(2) 0.0036(13) -0.0099(15) -0.0217(15)
C4 0.0653(18) 0.0494(15) 0.0533(15) 0.0079(13) 0.0010(12) -0.0113(12)
C5 0.0419(14) 0.0409(12) 0.0475(13) 0.0111(10) 0.0008(11) -0.0031(11)
C6 0.0424(14) 0.0433(12) 0.0415(13) 0.0120(10) 0.0009(11) 0.0026(10)
C7 0.0602(18) 0.0583(15) 0.0517(15) 0.0155(13) 0.0149(13) -0.0019(12)
C8 0.0589(19) 0.0725(18) 0.0686(18) 0.0168(15) 0.0281(15) 0.0163(16)
C9 0.0463(16) 0.0585(16) 0.0740(18) 0.0056(12) 0.0097(14) 0.0157(15)
C10 0.0602(18) 0.0536(15) 0.0563(15) -0.0016(13) -0.0002(13) 0.0041(13)
C11 0.0400(13) 0.0283(10) 0.0350(11) -0.0009(9) 0.0024(9) -0.0059(9)
C12 0.0420(13) 0.0292(10) 0.0394(12) -0.0025(9) 0.0092(10) -0.0047(10)
C13 0.0592(17) 0.0353(11) 0.0407(13) 0.0042(11) 0.0068(11) 0.0028(10)
C14 0.0494(15) 0.0473(13) 0.0382(12) 0.0056(11) -0.0037(11) -0.0048(11)
C15 0.0406(14) 0.0487(13) 0.0482(13) -0.0080(10) -0.0001(11) -0.0116(11)
C16 0.0409(14) 0.0336(11) 0.0414(12) -0.0056(10) 0.0038(10) -0.0051(10)
C17 0.0503(16) 0.0480(13) 0.0663(16) -0.0121(11) 0.0088(13) 0.0064(12)
C18 0.0606(19) 0.0752(18) 0.0624(17) 0.0130(15) -0.0078(14) 0.0081(15)
N1 0.0426(13) 0.0277(10) 0.0498(11) -0.0022(9) 0.0038(10) 0.0020(9)
N2 0.0532(13) 0.0464(11) 0.0432(11) -0.0044(9) 0.0058(9) 0.0004(9)
N3 0.0405(12) 0.0427(10) 0.0486(12) 0.0042(9) 0.0021(9) 0.0018(9)
O1 0.0490(11) 0.0437(9) 0.0891(13) 0.0007(8) 0.0274(10) -0.0101(9)
O2 0.0783(13) 0.0449(9) 0.0729(12) -0.0135(9) 0.0265(10) 0.0123(8)
O3 0.0551(11) 0.0514(9) 0.0588(10) -0.0170(8) 0.0171(8) -0.0188(8)
S1 0.0479(4) 0.0326(3) 0.0540(3) -0.0062(3) 0.0194(3) -0.0075(3)

loop_
_atom_type_symbol
_atom_type_description
_atom_type_scat_dispersion_real
_atom_type_scat_dispersion_imag
_atom_type_scat_source
C C 0.0033 0.0016 'International Tables Vol C Tables 4.2.6.8 and 6.1.1.4'
H H 0.0000 0.0000 'International Tables Vol C Tables 4.2.6.8 and 6.1.1.4'
N N 0.0061 0.0033 'International Tables Vol C Tables 4.2.6.8 and 6.1.1.4'
O O 0.0106 0.0060 'International Tables Vol C Tables 4.2.6.8 and 6.1.1.4'
S S 0.1246 0.1234 'International Tables Vol C Tables 4.2.6.8 and 6.1.1.4'
Ag Ag -0.8971 1.1015 'International Tables Vol C Tables 4.2.6.8 and 6.1.1.4'

loop_
_geom_angle_atom_site_label_1
_geom_angle_atom_site_label_2
_geom_angle_atom_site_label_3
_geom_angle
_geom_angle_publ_flag
N1 Ag1 N3 156.13(8) yes
N1 Ag1 N2 131.83(8) yes
N3 Ag1 N2 71.85(7) yes
N3 C1 C2 123.0(2) ?
N3 C1 H1 118.5 ?
C2 C1 H1 118.5 ?
C3 C2 C1 118.3(2) ?
C3 C2 H2 120.8 ?
C1 C2 H2 120.8 ?
C2 C3 C4 119.5(3) ?
C2 C3 H3 120.3 ?
C4 C3 H3 120.3 ?
C5 C4 C3 119.4(3) ?
C5 C4 H4 120.3 ?
C3 C4 H4 120.3 ?
N3 C5 C4 121.0(2) ?
N3 C5 C6 116.4(2) ?
C4 C5 C6 122.6(2) ?
N2 C6 C7 120.9(2) ?
N2 C6 C5 116.82(19) ?
C7 C6 C5 122.2(2) ?
C8 C7 C6 118.8(2) ?
C8 C7 H7 120.6 ?
C6 C7 H7 120.6 ?
C9 C8 C7 119.9(2) ?
C9 C8 H8 120.1 ?
C7 C8 H8 120.1 ?
C8 C9 C10 118.4(3) ?
C8 C9 H9 120.8 ?
C10 C9 H9 120.8 ?
N2 C10 C9 123.0(2) ?
N2 C10 H10 118.5 ?
C9 C10 H10 118.5 ?
C12 C11 C16 119.4(2) ?
C12 C11 N1 120.13(19) ?
C16 C11 N1 120.35(19) ?
C13 C12 C11 119.9(2) ?
C13 C12 S1 119.76(16) ?
C11 C12 S1 120.05(17) ?
C14 C13 C12 121.8(2) ?
C14 C13 H13 119.1 ?
C12 C13 H13 119.1 ?
C13 C14 C15 117.1(2) ?
C13 C14 C18 121.3(2) ?
C15 C14 C18 121.6(2) ?
C14 C15 C16 123.5(2) ?
C14 C15 H15 118.2 ?
C16 C15 H15 118.2 ?
C15 C16 C11 118.14(19) ?
C15 C16 C17 121.2(2) ?
C11 C16 C17 120.6(2) ?
C16 C17 H17A 109.5 ?
C16 C17 H17B 109.5 ?
H17A C17 H17B 109.5 ?
C16 C17 H17C 109.5 ?
H17A C17 H17C 109.5 ?
H17B C17 H17C 109.5 ?
C14 C18 H18A 109.5 ?
C14 C18 H18B 109.5 ?
H18A C18 H18B 109.5 ?
C14 C18 H18C 109.5 ?
H18A C18 H18C 109.5 ?
H18B C18 H18C 109.5 ?
C11 N1 Ag1 111.74(13) ?
C11 N1 HN1 110.6(18) ?
Ag1 N1 HN1 110.3(18) ?
C11 N1 HN2 107.6(16) ?
Ag1 N1 HN2 105.8(16) ?
HN1 N1 HN2 111(2) ?
C6 N2 C10 118.8(2) ?
C6 N2 Ag1 115.98(15) ?
C10 N2 Ag1 123.59(16) ?
C1 N3 C5 118.8(2) ?
C1 N3 Ag1 123.80(16) ?
C5 N3 Ag1 116.58(14) ?
O2 S1 O1 114.67(11) ?
O2 S1 O3 111.96(10) ?
O1 S1 O3 112.01(11) ?
O2 S1 C12 106.84(11) ?
O1 S1 C12 106.07(10) ?
O3 S1 C12 104.43(9) ?

loop_
_geom_bond_atom_site_label_1
_geom_bond_atom_site_label_2
_geom_bond_distance
_geom_bond_publ_flag
Ag1 N1 2.201(2) yes
Ag1 N3 2.3072(19) yes
Ag1 N2 2.3243(19) yes
C1 N3 1.336(3) ?
C1 C2 1.377(3) ?
C1 H1 0.9300 ?
C2 C3 1.369(4) ?
C2 H2 0.9300 ?
C3 C4 1.386(4) ?
C3 H3 0.9300 ?
C4 C5 1.380(3) ?
C4 H4 0.9300 ?
C5 N3 1.349(3) ?
C5 C6 1.486(3) ?
C6 N2 1.340(3) ?
C6 C7 1.390(3) ?
C7 C8 1.389(4) ?
C7 H7 0.9300 ?
C8 C9 1.361(4) ?
C8 H8 0.9300 ?
C9 C10 1.366(3) ?
C9 H9 0.9300 ?
C10 N2 1.347(3) ?
C10 H10 0.9300 ?
C11 C12 1.400(3) ?
C11 C16 1.401(3) ?
C11 N1 1.425(3) ?
C12 C13 1.386(3) ?
C12 S1 1.783(2) ?
C13 C14 1.379(3) ?
C13 H13 0.9300 ?
C14 C15 1.385(3) ?
C14 C18 1.517(3) ?
C15 C16 1.387(3) ?
C15 H15 0.9300 ?
C16 C17 1.511(3) ?
C17 H17A 0.9600 ?
C17 H17B 0.9600 ?
C17 H17C 0.9600 ?
C18 H18A 0.9600 ?
C18 H18B 0.9600 ?
C18 H18C 0.9600 ?
N1 HN1 0.81(2) ?
N1 HN2 0.87(3) ?
O1 S1 1.4479(16) ?
O2 S1 1.4442(17) ?
O3 S1 1.4602(17) ?

loop_
_geom_hbond_atom_site_label_D
_geom_hbond_atom_site_label_H
_geom_hbond_atom_site_label_A
_geom_hbond_distance_DH
_geom_hbond_distance_HA
_geom_hbond_distance_DA
_geom_hbond_angle_DHA
N1 HN2 O1 0.87(3) 2.12(3) 2.862(3) 144(2)

loop_
_geom_torsion_atom_site_label_1
_geom_torsion_atom_site_label_2
_geom_torsion_atom_site_label_3
_geom_torsion_atom_site_label_4
_geom_torsion
N3 C1 C2 C3 -0.8(4)
C1 C2 C3 C4 1.0(4)
C2 C3 C4 C5 0.7(4)
C3 C4 C5 N3 -2.7(4)
C3 C4 C5 C6 177.3(2)
N3 C5 C6 N2 -18.3(3)
C4 C5 C6 N2 161.7(2)
N3 C5 C6 C7 160.4(2)
C4 C5 C6 C7 -19.6(3)
N2 C6 C7 C8 -0.3(3)
C5 C6 C7 C8 -178.9(2)
C6 C7 C8 C9 -0.7(4)
C7 C8 C9 C10 0.3(4)
C8 C9 C10 N2 1.2(4)
C16 C11 C12 C13 2.7(3)
N1 C11 C12 C13 178.54(18)
C16 C11 C12 S1 -171.47(15)
N1 C11 C12 S1 4.4(3)
C11 C12 C13 C14 -3.1(3)
S1 C12 C13 C14 171.12(17)
C12 C13 C14 C15 1.2(3)
C12 C13 C14 C18 -178.4(2)
C13 C14 C15 C16 1.1(3)
C18 C14 C15 C16 -179.3(2)
C14 C15 C16 C11 -1.4(3)
C14 C15 C16 C17 -179.5(2)
C12 C11 C16 C15 -0.5(3)
N1 C11 C16 C15 -176.38(19)
C12 C11 C16 C17 177.60(19)
N1 C11 C16 C17 1.8(3)
C12 C11 N1 Ag1 -83.6(2)
C16 C11 N1 Ag1 92.2(2)
N3 Ag1 N1 C11 74.9(3)
N2 Ag1 N1 C11 -96.82(16)
C7 C6 N2 C10 1.8(3)
C5 C6 N2 C10 -179.5(2)
C7 C6 N2 Ag1 -164.26(17)
C5 C6 N2 Ag1 14.4(2)
C9 C10 N2 C6 -2.3(4)
C9 C10 N2 Ag1 162.62(19)
N1 Ag1 N2 C6 170.57(14)
N3 Ag1 N2 C6 -5.91(15)
N1 Ag1 N2 C10 5.3(2)
N3 Ag1 N2 C10 -171.2(2)
C2 C1 N3 C5 -1.1(3)
C2 C1 N3 Ag1 168.30(18)
C4 C5 N3 C1 2.9(3)
C6 C5 N3 C1 -177.11(19)
C4 C5 N3 Ag1 -167.30(17)
C6 C5 N3 Ag1 12.7(2)
N1 Ag1 N3 C1 12.8(3)
N2 Ag1 N3 C1 -173.70(19)
N1 Ag1 N3 C5 -177.55(17)
N2 Ag1 N3 C5 -4.05(15)
C13 C12 S1 O2 12.07(19)
C11 C12 S1 O2 -173.75(16)
C13 C12 S1 O1 134.82(17)
C11 C12 S1 O1 -51.00(19)
C13 C12 S1 O3 -106.70(18)
C11 C12 S1 O3 67.48(18)
